data_1535524
loop_
_publ_author_name
'Hoffmann, R.'
'Hoppe, R.'

_publ_section_title
;
 Ein Oxowolframat mit "Kanalsruktur": K Na3 W O5. (Mit einer Bemerkung
 ueber den Aufbau von Na4 W O5)
;
_journal_name_full 'Zeitschrift fuer Anorganische und Allgemeine Chemie'
_journal_page_first 143
_journal_page_last 156
_journal_volume 573
_journal_year 1989
_chemical_formula_sum 'K Na3 O5 W'
_chemical_name_systematic 'K Na3 (W O5)'
_space_group_IT_number 12
_symmetry_space_group_name_Hall '-C 2y'
_symmetry_space_group_name_H-M 'C 1 2/m 1'
_cell_angle_alpha 90
_cell_angle_beta 104.07
_cell_angle_gamma 90
_cell_formula_units_Z 4
_cell_length_a 9.078
_cell_length_b 7.539
_cell_length_c 9.118
_cell_volume 605.306
_citation_journal_id_ASTM ZAACAB
_cod_data_source_file Hoffmann_ZAACAB_1989_1945.cif
_cod_data_source_block K1Na3O5W1
_cod_original_formula_sum 'K1 Na3 O5 W1'
_cod_database_code 1535524

loop_
_symmetry_equiv_pos_as_xyz
x,y,z
-x,y,-z
-x,-y,-z
x,-y,z
x+1/2,y+1/2,z
-x+1/2,y+1/2,-z
-x+1/2,-y+1/2,-z
x+1/2,-y+1/2,z

loop_
_atom_site_label
_atom_site_type_symbol
_atom_site_fract_x
_atom_site_fract_y
_atom_site_fract_z
_atom_site_occupancy
_atom_site_U_iso_or_equiv
Na2 Na+1 0.4032 0.2446 0.1132 1 0.0
O2 O-2 0.6649 0.2147 0.1547 1 0.0
Na1 Na+1 0.809 0 0.7255 1 0.0
W1 W+6 0.6912 0 0.2565 1 0.0
K1 K+1 0 0.251 0.5 1 0.0
O1 O-2 0.4815 0 0.2585 1 0.0
O3 O-2 0.1058 0 0.7521 1 0.0
O4 O-2 0.2549 0 0.5404 1 0.0
